data_7116249
loop_
_publ_author_name
'Reyes-Guti\'errez, Paul E'
'Jir\'asek, Michael'
'Severa, Luk\'a\<s'
'Novotn\'a, Pavl\'ina'
'Koval, Du\<san'
'S\'azelov\'a, Petra'
'V\'avra, Jan'
'Meyer, Andreas'
'C\'isa\<rov\'a, Ivana'
'\<Saman, David'
'Pohl, Radek'
'\<St\<ep\'anek, Petr'
'Slav\'i\<cek, Petr'
'Coe, Benjamin J.'
'H\'ajek, Miroslav'
'Ka\<si\<cka, V\'aclav'
'Urbanov\'a, Marie'
'Tepl\'y, Filip'

_publ_section_title
;
 Functional helquats: helical cationic dyes with marked, switchable
 chiroptical properties in the visible region.
;
_journal_issue 9
_journal_name_full 'Chemical communications (Cambridge, England)'
_journal_page_first 1583
_journal_page_last 1586
_journal_paper_doi 10.1039/c4cc08967g
_journal_volume 51
_journal_year 2015
_chemical_absolute_configuration ad
_chemical_compound_source 'synthesized by the authors'
_chemical_formula_moiety 'C42 H44 N4, 2(ClO4)'
_chemical_formula_sum 'C42 H44 Cl2 N4 O8'
_chemical_formula_weight 803.71
_chemical_name_systematic
; 
 ? 
;
_space_group_IT_number 94
_space_group_name_Hall 'P 4n 2n'
_symmetry_cell_setting tetragonal
_symmetry_space_group_name_Hall 'P 4n 2n'
_symmetry_space_group_name_H-M 'P 42 21 2'
_atom_sites_solution_hydrogens geom
_atom_sites_solution_primary direct
_atom_sites_solution_secondary difmap
_audit_creation_method SHELXL-97
_audit_update_record
;
2014-06-12 deposited with the CCDC.
2014-12-15 downloaded from the CCDC.
;
_cell_angle_alpha 90.00
_cell_angle_beta 90.00
_cell_angle_gamma 90.00
_cell_formula_units_Z 4
_cell_length_a 13.3242(4)
_cell_length_b 13.3242(4)
_cell_length_c 24.3016(9)
_cell_measurement_reflns_used 4342
_cell_measurement_temperature 150(2)
_cell_measurement_theta_max 24.7018
_cell_measurement_theta_min 2.2685
_cell_volume 4314.4(2)
_computing_cell_refinement 'SAINT V8.27B (Bruker AXS Inc., 2012)'
_computing_data_collection 'Bruker Instrument Service v2012.12.0.0'
_computing_data_reduction 'SAINT V8.27B (Bruker AXS Inc., 2012)'
_computing_structure_refinement 'SHELXL-97 (Sheldrick, 2008)'
_computing_structure_solution 'SHELXS-97 (Sheldrick, 2008)'
_diffrn_ambient_temperature 150(2)
_diffrn_measured_fraction_theta_full 0.999
_diffrn_measured_fraction_theta_max 0.999
_diffrn_measurement_device_type 'Bruker APEX-II CCD'
_diffrn_measurement_method '\f and \w scans'
_diffrn_radiation_monochromator graphite
_diffrn_radiation_source 'fine-focus sealed tube'
_diffrn_radiation_type MoK\a
_diffrn_radiation_wavelength 0.71073
_diffrn_reflns_av_R_equivalents 0.0651
_diffrn_reflns_av_sigmaI/netI 0.0638
_diffrn_reflns_limit_h_max 16
_diffrn_reflns_limit_h_min -12
_diffrn_reflns_limit_k_max 16
_diffrn_reflns_limit_k_min -13
_diffrn_reflns_limit_l_max 30
_diffrn_reflns_limit_l_min -30
_diffrn_reflns_number 24485
_diffrn_reflns_theta_full 26.05
_diffrn_reflns_theta_max 26.05
_diffrn_reflns_theta_min 1.68
_diffrn_standards_number 0
_exptl_absorpt_coefficient_mu 0.204
_exptl_absorpt_correction_T_max 0.97
_exptl_absorpt_correction_T_min 0.79
_exptl_absorpt_correction_type multi-scan
_exptl_absorpt_process_details 'SADABS V2012/1 (Bruker AXS Inc.)'
_exptl_crystal_colour 'dark red'
_exptl_crystal_density_diffrn 1.237
_exptl_crystal_density_method 'not measured'
_exptl_crystal_description plate
_exptl_crystal_F_000 1688
_exptl_crystal_size_max 0.443
_exptl_crystal_size_mid 0.199
_exptl_crystal_size_min 0.132
_refine_diff_density_max 1.134
_refine_diff_density_min -0.528
_refine_diff_density_rms 0.138
_refine_ls_abs_structure_details 'Flack H D (1983), Acta Cryst. A39, 876-881'
_refine_ls_abs_structure_Flack 0.1(3)
_refine_ls_extinction_method none
_refine_ls_goodness_of_fit_ref 1.266
_refine_ls_hydrogen_treatment constr
_refine_ls_matrix_type full
_refine_ls_number_parameters 263
_refine_ls_number_reflns 4285
_refine_ls_number_restraints 10
_refine_ls_restrained_S_all 1.283
_refine_ls_R_factor_all 0.1721
_refine_ls_R_factor_gt 0.1219
_refine_ls_shift/su_max 0.000
_refine_ls_shift/su_mean 0.000
_refine_ls_structure_factor_coef Fsqd
_refine_ls_weighting_details 'calc w=1/[\s^2^(Fo^2^)+(0.2000P)^2^+0.0000P] where P=(Fo^2^+2Fc^2^)/3'
_refine_ls_weighting_scheme calc
_refine_ls_wR_factor_gt 0.3303
_refine_ls_wR_factor_ref 0.3585
_reflns_number_gt 2512
_reflns_number_total 4285
_reflns_threshold_expression I>2\s(I)
_cod_data_source_file c4cc08967g2.cif
_cod_data_source_block ls935_teply
_cod_depositor_comments 'Adding full bibliography for 7116236--7116249.cif.'
_cod_database_code 7116249

loop_
_symmetry_equiv_pos_as_xyz
'x, y, z'
'-y+1/2, x+1/2, z+1/2'
'-x, -y, z'
'y+1/2, -x+1/2, z+1/2'
'x+1/2, -y+1/2, -z+1/2'
'y, x, -z'
'-x+1/2, y+1/2, -z+1/2'
'-y, -x, -z'

loop_
_atom_site_label
_atom_site_type_symbol
_atom_site_fract_x
_atom_site_fract_y
_atom_site_fract_z
_atom_site_U_iso_or_equiv
_atom_site_adp_type
_atom_site_occupancy
_atom_site_symmetry_multiplicity
_atom_site_calc_flag
_atom_site_refinement_flags
C1 C 0.1039(5) 0.5786(5) -0.0662(2) 0.0419(14) Uani 1 1 d .
H1 H 0.0549 0.6291 -0.0726 0.050 Uiso 1 1 calc R
C2 C 0.1653(4) 0.5857(4) -0.0192(3) 0.0425(14) Uani 1 1 d .
C3 C 0.2367(5) 0.5127(6) -0.0141(3) 0.0570(18) Uani 1 1 d .
H3 H 0.2833 0.5167 0.0154 0.068 Uiso 1 1 calc R
C4 C 0.2432(6) 0.4344(5) -0.0499(3) 0.0536(17) Uani 1 1 d .
H4 H 0.2922 0.3837 -0.0443 0.064 Uiso 1 1 calc R
N5 N 0.1804(4) 0.4283(4) -0.0934(2) 0.0463(13) Uani 1 1 d .
C6 C 0.1897(5) 0.3418(5) -0.1318(3) 0.0537(16) Uani 1 1 d .
H6A H 0.1218 0.3197 -0.1430 0.064 Uiso 1 1 calc R
H6B H 0.2224 0.2852 -0.1125 0.064 Uiso 1 1 calc R
C7 C 0.2493(5) 0.3675(6) -0.1821(3) 0.063(2) Uani 1 1 d .
H7A H 0.2387 0.3154 -0.2106 0.076 Uiso 1 1 calc R
H7B H 0.3216 0.3688 -0.1729 0.076 Uiso 1 1 calc R
C8 C 0.2170(6) 0.4710(7) -0.2049(3) 0.073(2) Uani 1 1 d .
H8A H 0.2488 0.5243 -0.1825 0.087 Uiso 1 1 calc R
H8B H 0.2422 0.4779 -0.2430 0.087 Uiso 1 1 calc R
C9 C 0.1060(5) 0.4868(6) -0.2049(3) 0.0582(18) Uani 1 1 d .
C10 C 0.0502(6) 0.4918(7) -0.2542(3) 0.0632(19) Uani 1 1 d .
H10 H 0.0840 0.4835 -0.2883 0.076 Uiso 1 1 calc R
C11 C 0.0518(4) 0.4927(5) -0.1553(2) 0.0429(14) Uani 1 1 d .
C12 C 0.1127(4) 0.5003(5) -0.1035(2) 0.0421(14) Uani 1 1 d .
C13 C 0.1514(5) 0.6701(5) 0.0169(2) 0.0498(16) Uani 1 1 d .
H13 H 0.1020 0.7186 0.0075 0.060 Uiso 1 1 calc R
C14 C 0.2052(5) 0.6844(5) 0.0638(3) 0.0494(16) Uani 1 1 d .
H14 H 0.2524 0.6341 0.0736 0.059 Uiso 1 1 calc R
C15 C 0.1961(5) 0.7701(5) 0.1002(3) 0.0473(16) Uani 1 1 d .
C16 C 0.2510(5) 0.7730(5) 0.1498(2) 0.0474(15) Uani 1 1 d .
H16 H 0.2924 0.7176 0.1593 0.057 Uiso 1 1 calc R
C17 C 0.2461(5) 0.8529(5) 0.1846(2) 0.0521(17) Uani 1 1 d .
H17 H 0.2842 0.8521 0.2177 0.062 Uiso 1 1 calc R
C18 C 0.1868(5) 0.9354(5) 0.1726(3) 0.0541(17) Uani 1 1 d .
C19 C 0.1357(5) 0.9359(6) 0.1234(3) 0.0600(18) Uani 1 1 d .
H19 H 0.0976 0.9934 0.1136 0.072 Uiso 1 1 calc R
C20 C 0.1383(5) 0.8546(5) 0.0880(3) 0.0520(16) Uani 1 1 d .
H20 H 0.1003 0.8564 0.0549 0.062 Uiso 1 1 calc R
C21 C 0.2248(7) 1.0150(7) 0.2628(3) 0.080(3) Uani 1 1 d .
H21A H 0.1874 0.9655 0.2845 0.121 Uiso 1 1 calc R
H21B H 0.2194 1.0810 0.2804 0.121 Uiso 1 1 calc R
H21C H 0.2956 0.9951 0.2609 0.121 Uiso 1 1 calc R
C22 C 0.1134(6) 1.1005(6) 0.1974(4) 0.074(2) Uani 1 1 d .
H22A H 0.1216 1.1246 0.1596 0.111 Uiso 1 1 calc R
H22B H 0.1264 1.1557 0.2231 0.111 Uiso 1 1 calc R
H22C H 0.0447 1.0759 0.2026 0.111 Uiso 1 1 calc R
N1 N 0.1835(5) 1.0199(5) 0.2077(2) 0.0708(18) Uani 1 1 d .
Cl1 Cl 0.0000 0.0000 0.38876(13) 0.0741(11) Uani 0.80 2 d SPD
O11 O 0.0185(12) 0.0783(12) 0.3541(6) 0.087(4) Uiso 0.40 1 d P
O21 O -0.0978(5) 0.0332(10) 0.4044(5) 0.071(4) Uiso 0.40 1 d PD
O31 O 0.0537(16) -0.0146(19) 0.4325(9) 0.137(7) Uiso 0.40 1 d P
O41 O 0.0492(12) 0.0940(6) 0.3817(7) 0.093(5) Uiso 0.40 1 d PD
Cl2 Cl 0.15519(18) 0.15519(18) 0.0000 0.0967(14) Uani 0.80 2 d SPD
O12 O 0.2257(14) 0.2257(14) 0.0000 0.105(10) Uiso 0.40 2 d SP
O22 O 0.1135(12) 0.1699(13) 0.0534(3) 0.092(5) Uiso 0.40 1 d PD
O32 O 0.2367(8) 0.0970(9) 0.0212(6) 0.080(4) Uiso 0.40 1 d PD
O42 O 0.189(4) 0.2559(13) 0.0035(16) 0.113(12) Uiso 0.20 1 d PD
O52 O 0.0793(17) 0.0793(17) 0.0000 0.122(9) Uiso 0.40 2 d SP
O62 O 0.0717(10) 0.1236(16) 0.0318(8) 0.050(5) Uiso 0.20 1 d PD
Cl3 Cl 0.1389(6) 0.4005(7) 0.1185(3) 0.083(3) Uiso 0.20 1 d PD
O13 O 0.1363(6) 0.3335(7) 0.1651(3) 0.037 Uiso 0.20 1 d PRD
O23 O 0.0629(6) 0.3702(7) 0.0798(3) 0.060(6) Uiso 0.20 1 d PRD
O33 O 0.1189(6) 0.5006(7) 0.1365(3) 0.066(6) Uiso 0.20 1 d PRD
O43 O 0.2357(6) 0.3954(7) 0.0935(3) 0.141(15) Uiso 0.20 1 d PRD

loop_
_atom_site_aniso_label
_atom_site_aniso_U_11
_atom_site_aniso_U_22
_atom_site_aniso_U_33
_atom_site_aniso_U_23
_atom_site_aniso_U_13
_atom_site_aniso_U_12
C1 0.037(3) 0.038(3) 0.051(3) 0.005(3) -0.007(3) -0.012(3)
C2 0.036(3) 0.039(3) 0.053(3) 0.004(3) 0.002(3) -0.013(3)
C3 0.042(3) 0.066(5) 0.064(4) 0.004(4) -0.013(3) -0.011(4)
C4 0.051(4) 0.048(4) 0.061(4) -0.005(3) -0.011(3) 0.003(3)
N5 0.030(3) 0.050(3) 0.059(3) -0.002(3) 0.000(2) -0.004(3)
C6 0.045(4) 0.038(3) 0.078(4) -0.006(3) -0.004(3) -0.004(3)
C7 0.046(4) 0.071(5) 0.073(4) -0.012(4) 0.016(4) -0.002(4)
C8 0.066(5) 0.075(6) 0.076(5) -0.008(4) 0.030(4) -0.015(4)
C9 0.061(4) 0.054(4) 0.060(4) -0.003(3) 0.015(3) -0.006(4)
C10 0.086(5) 0.055(4) 0.048(3) 0.000(3) 0.000(3) -0.010(5)
C11 0.048(3) 0.038(3) 0.043(3) -0.002(3) 0.003(3) -0.011(3)
C12 0.036(3) 0.038(3) 0.052(3) 0.010(3) -0.004(3) -0.015(3)
C13 0.041(3) 0.051(4) 0.057(3) 0.001(3) -0.003(3) -0.016(3)
C14 0.049(4) 0.042(4) 0.058(3) 0.003(3) -0.007(3) -0.011(3)
C15 0.047(4) 0.044(3) 0.051(3) 0.000(3) 0.002(3) -0.018(3)
C16 0.048(4) 0.048(4) 0.046(3) 0.003(3) 0.000(3) -0.007(3)
C17 0.065(4) 0.050(4) 0.041(3) 0.003(3) -0.002(3) -0.009(4)
C18 0.047(4) 0.053(4) 0.062(4) -0.007(3) 0.014(3) -0.019(3)
C19 0.048(4) 0.060(4) 0.072(4) -0.006(4) -0.008(3) -0.012(4)
C20 0.036(3) 0.060(4) 0.059(4) -0.002(3) -0.001(3) -0.002(3)
C21 0.107(7) 0.066(5) 0.069(5) -0.011(4) 0.013(5) -0.015(5)
C22 0.066(5) 0.057(5) 0.100(6) -0.013(4) 0.008(5) 0.003(4)
N1 0.069(4) 0.066(4) 0.076(4) -0.023(3) 0.011(3) -0.003(4)
Cl1 0.125(3) 0.0301(14) 0.0673(18) 0.000 0.000 0.0213(18)
Cl2 0.105(2) 0.105(2) 0.080(2) 0.002(2) -0.002(2) -0.068(3)

loop_
_atom_type_symbol
_atom_type_description
_atom_type_scat_dispersion_real
_atom_type_scat_dispersion_imag
_atom_type_scat_source
C C 0.0033 0.0016 'International Tables Vol C Tables 4.2.6.8 and 6.1.1.4'
H H 0.0000 0.0000 'International Tables Vol C Tables 4.2.6.8 and 6.1.1.4'
Cl Cl 0.1484 0.1585 'International Tables Vol C Tables 4.2.6.8 and 6.1.1.4'
N N 0.0061 0.0033 'International Tables Vol C Tables 4.2.6.8 and 6.1.1.4'
O O 0.0106 0.0060 'International Tables Vol C Tables 4.2.6.8 and 6.1.1.4'

loop_
_geom_angle_atom_site_label_1
_geom_angle_atom_site_label_2
_geom_angle_atom_site_label_3
_geom_angle
_geom_angle_site_symmetry_1
_geom_angle_site_symmetry_3
C12 C1 C2 122.1(6) . .
C12 C1 H1 119.0 . .
C2 C1 H1 119.0 . .
C3 C2 C1 115.5(6) . .
C3 C2 C13 126.2(6) . .
C1 C2 C13 118.2(6) . .
C4 C3 C2 122.1(6) . .
C4 C3 H3 118.9 . .
C2 C3 H3 118.9 . .
N5 C4 C3 120.5(6) . .
N5 C4 H4 119.8 . .
C3 C4 H4 119.8 . .
C12 N5 C4 121.3(6) . .
C12 N5 C6 119.6(5) . .
C4 N5 C6 119.1(6) . .
N5 C6 C7 112.3(5) . .
N5 C6 H6A 109.1 . .
C7 C6 H6A 109.1 . .
N5 C6 H6B 109.1 . .
C7 C6 H6B 109.1 . .
H6A C6 H6B 107.9 . .
C6 C7 C8 110.3(6) . .
C6 C7 H7A 109.6 . .
C8 C7 H7A 109.6 . .
C6 C7 H7B 109.6 . .
C8 C7 H7B 109.6 . .
H7A C7 H7B 108.1 . .
C9 C8 C7 113.6(6) . .
C9 C8 H8A 108.8 . .
C7 C8 H8A 108.8 . .
C9 C8 H8B 108.8 . .
C7 C8 H8B 108.8 . .
H8A C8 H8B 107.7 . .
C11 C9 C10 117.0(6) . .
C11 C9 C8 121.1(7) . .
C10 C9 C8 121.9(6) . .
C10 C10 C9 121.8(4) 3_565 .
C10 C10 H10 119.1 3_565 .
C9 C10 H10 119.1 . .
C11 C11 C9 121.1(4) 3_565 .
C11 C11 C12 121.7(3) 3_565 .
C9 C11 C12 116.4(5) . .
N5 C12 C1 118.4(5) . .
N5 C12 C11 118.1(6) . .
C1 C12 C11 123.6(6) . .
C14 C13 C2 123.6(6) . .
C14 C13 H13 118.2 . .
C2 C13 H13 118.2 . .
C13 C14 C15 125.3(7) . .
C13 C14 H14 117.4 . .
C15 C14 H14 117.4 . .
C20 C15 C16 116.5(6) . .
C20 C15 C14 123.5(6) . .
C16 C15 C14 120.0(6) . .
C17 C16 C15 121.8(6) . .
C17 C16 H16 119.1 . .
C15 C16 H16 119.1 . .
C16 C17 C18 121.2(6) . .
C16 C17 H17 119.4 . .
C18 C17 H17 119.4 . .
C19 C18 C17 118.0(6) . .
C19 C18 N1 120.3(7) . .
C17 C18 N1 121.6(6) . .
C18 C19 C20 121.6(7) . .
C18 C19 H19 119.2 . .
C20 C19 H19 119.2 . .
C19 C20 C15 120.9(6) . .
C19 C20 H20 119.6 . .
C15 C20 H20 119.6 . .
N1 C21 H21A 109.5 . .
N1 C21 H21B 109.5 . .
H21A C21 H21B 109.5 . .
N1 C21 H21C 109.5 . .
H21A C21 H21C 109.5 . .
H21B C21 H21C 109.5 . .
N1 C22 H22A 109.5 . .
N1 C22 H22B 109.5 . .
H22A C22 H22B 109.5 . .
N1 C22 H22C 109.5 . .
H22A C22 H22C 109.5 . .
H22B C22 H22C 109.5 . .
C18 N1 C22 120.6(7) . .
C18 N1 C21 120.6(7) . .
C22 N1 C21 116.0(7) . .
O31 Cl1 O31 70(2) 3 .
O31 Cl1 O11 119.5(12) 3 .
O31 Cl1 O11 121.5(12) . .
O31 Cl1 O11 121.5(12) 3 3
O31 Cl1 O11 119.5(12) . 3
O11 Cl1 O11 103.6(14) . 3
O31 Cl1 O41 102.7(13) 3 .
O31 Cl1 O41 88.7(13) . .
O11 Cl1 O41 33.9(8) . .
O11 Cl1 O41 133.0(12) 3 .
O31 Cl1 O41 88.7(13) 3 3
O31 Cl1 O41 102.7(13) . 3
O11 Cl1 O41 133.0(12) . 3
O11 Cl1 O41 33.9(8) 3 3
O41 Cl1 O41 166.2(15) . 3
O31 Cl1 O21 109.4(13) 3 3
O31 Cl1 O21 39.8(10) . 3
O11 Cl1 O21 103.7(9) . 3
O11 Cl1 O21 95.3(9) 3 3
O41 Cl1 O21 83.4(9) . 3
O41 Cl1 O21 100.3(9) 3 3
O31 Cl1 O21 39.8(10) 3 .
O31 Cl1 O21 109.4(13) . .
O11 Cl1 O21 95.3(9) . .
O11 Cl1 O21 103.7(9) 3 .
O41 Cl1 O21 100.3(9) . .
O41 Cl1 O21 83.4(9) 3 .
O21 Cl1 O21 149.1(11) 3 .
O41 O11 Cl1 77.2(11) . .
O31 O21 Cl1 62.5(13) 3 .
O21 O31 Cl1 77.7(15) 3 .
O21 O31 O31 132.6(14) 3 3
Cl1 O31 O31 55.1(10) . 3
O11 O41 Cl1 69.0(11) . .
O12 Cl2 O62 139.8(10) . .
O12 Cl2 O62 139.8(10) . 6
O62 Cl2 O62 80.4(19) . 6
O12 Cl2 O42 27(2) . .
O62 Cl2 O42 120(2) . .
O62 Cl2 O42 150.4(19) 6 .
O12 Cl2 O42 27(2) . 6
O62 Cl2 O42 150.4(19) . 6
O62 Cl2 O42 120(2) 6 6
O42 Cl2 O42 53(4) . 6
O12 Cl2 O22 100.3(7) . 6
O62 Cl2 O22 119.3(14) . 6
O62 Cl2 O22 40.4(9) 6 6
O42 Cl2 O22 112.3(18) . 6
O42 Cl2 O22 86.5(18) 6 6
O12 Cl2 O22 100.3(7) . .
O62 Cl2 O22 40.4(9) . .
O62 Cl2 O22 119.3(14) 6 .
O42 Cl2 O22 86.5(18) . .
O42 Cl2 O22 112.3(18) 6 .
O22 Cl2 O22 159.5(15) 6 .
O12 Cl2 O52 180.0(18) . .
O62 Cl2 O52 40.2(10) . .
O62 Cl2 O52 40.2(10) 6 .
O42 Cl2 O52 153(2) . .
O42 Cl2 O52 153(2) 6 .
O22 Cl2 O52 79.7(7) 6 .
O22 Cl2 O52 79.7(7) . .
O12 Cl2 O32 81.2(6) . .
O62 Cl2 O32 103.7(10) . .
O62 Cl2 O32 89.8(11) 6 .
O42 Cl2 O32 104(2) . .
O42 Cl2 O32 58.5(19) 6 .
O22 Cl2 O32 90.8(9) 6 .
O22 Cl2 O32 92.4(9) . .
O52 Cl2 O32 98.8(6) . .
O12 Cl2 O32 81.2(6) . 6
O62 Cl2 O32 89.8(11) . 6
O62 Cl2 O32 103.7(10) 6 6
O42 Cl2 O32 58.5(19) . 6
O42 Cl2 O32 104(2) 6 6
O22 Cl2 O32 92.4(9) 6 6
O22 Cl2 O32 90.8(9) . 6
O52 Cl2 O32 98.8(6) . 6
O32 Cl2 O32 162.3(13) . 6
O42 O12 O42 169(7) . 6
O42 O12 Cl2 85(3) . .
O42 O12 Cl2 85(3) 6 .
O42 O12 O32 129(4) . .
O42 O12 O32 42(3) 6 .
Cl2 O12 O32 51.9(8) . .
O42 O12 O32 42(3) . 6
O42 O12 O32 129(4) 6 6
Cl2 O12 O32 51.9(8) . 6
O32 O12 O32 103.7(16) . 6
O62 O22 Cl2 69.4(5) . .
O42 O32 Cl2 60.3(10) 6 .
O42 O32 O12 17.9(14) 6 .
Cl2 O32 O12 47.0(7) . .
O12 O42 O42 5(3) . 6
O12 O42 O32 120(3) . 6
O42 O42 O32 116(3) 6 6
O12 O42 Cl2 69(2) . .
O42 O42 Cl2 63(2) 6 .
O32 O42 Cl2 61.2(10) 6 .
O62 O52 O62 139(4) . 6
O62 O52 Cl2 69.3(18) . .
O62 O52 Cl2 69.3(18) 6 .
O52 O62 O22 138(2) . .
O52 O62 Cl2 70.5(19) . .
O22 O62 Cl2 70.2(5) . .
O43 Cl3 O33 110.1 . .
O43 Cl3 O23 110.1 . .
O33 Cl3 O23 109.3 . .
O43 Cl3 O13 109.0 . .
O33 Cl3 O13 109.5 . .
O23 Cl3 O13 108.8 . .

loop_
_geom_bond_atom_site_label_1
_geom_bond_atom_site_label_2
_geom_bond_distance
_geom_bond_site_symmetry_2
C1 C12 1.387(9) .
C1 C2 1.409(8) .
C1 H1 0.9500 .
C2 C3 1.366(9) .
C2 C13 1.439(9) .
C3 C4 1.361(9) .
C3 H3 0.9500 .
C4 N5 1.349(8) .
C4 H4 0.9500 .
N5 C12 1.340(8) .
N5 C6 1.489(8) .
C6 C7 1.497(9) .
C6 H6A 0.9900 .
C6 H6B 0.9900 .
C7 C8 1.548(11) .
C7 H7A 0.9900 .
C7 H7B 0.9900 .
C8 C9 1.494(11) .
C8 H8A 0.9900 .
C8 H8B 0.9900 .
C9 C11 1.407(8) .
C9 C10 1.412(9) .
C10 C10 1.355(15) 3_565
C10 H10 0.9500 .
C11 C11 1.394(12) 3_565
C11 C12 1.501(8) .
C13 C14 1.359(8) .
C13 H13 0.9500 .
C14 C15 1.449(9) .
C14 H14 0.9500 .
C15 C20 1.396(9) .
C15 C16 1.411(9) .
C16 C17 1.360(9) .
C16 H16 0.9500 .
C17 C18 1.384(10) .
C17 H17 0.9500 .
C18 C19 1.377(10) .
C18 N1 1.413(9) .
C19 C20 1.384(10) .
C19 H19 0.9500 .
C20 H20 0.9500 .
C21 N1 1.450(9) .
C21 H21A 0.9800 .
C21 H21B 0.9800 .
C21 H21C 0.9800 .
C22 N1 1.445(11) .
C22 H22A 0.9800 .
C22 H22B 0.9800 .
C22 H22C 0.9800 .
Cl1 O31 1.30(2) 3
Cl1 O31 1.30(2) .
Cl1 O11 1.364(15) .
Cl1 O11 1.364(15) 3
Cl1 O41 1.424(3) .
Cl1 O41 1.424(3) 3
Cl1 O21 1.428(3) 3
Cl1 O21 1.428(3) .
O11 O41 0.814(18) .
O21 O31 0.94(2) 3
O31 O21 0.94(2) 3
O31 O31 1.48(4) 3
Cl2 O12 1.33(3) .
Cl2 O62 1.418(3) .
Cl2 O62 1.418(3) 6
Cl2 O42 1.419(3) .
Cl2 O42 1.419(3) 6
Cl2 O22 1.425(3) 6
Cl2 O22 1.425(3) .
Cl2 O52 1.43(3) .
Cl2 O32 1.431(3) .
Cl2 O32 1.431(3) 6
O12 O42 0.64(5) .
O12 O42 0.64(5) 6
O12 O32 1.80(2) .
O12 O32 1.80(2) 6
O22 O62 0.98(2) .
O32 O42 1.39(4) 6
O42 O42 1.27(9) 6
O42 O32 1.39(4) 6
O52 O62 0.98(2) .
O52 O62 0.98(2) 6
Cl3 O43 1.4273 .
Cl3 O33 1.4284 .
Cl3 O23 1.4394 .
Cl3 O13 1.4416 .

loop_
_geom_torsion_atom_site_label_1
_geom_torsion_atom_site_label_2
_geom_torsion_atom_site_label_3
_geom_torsion_atom_site_label_4
_geom_torsion
_geom_torsion_site_symmetry_1
_geom_torsion_site_symmetry_4
C12 C1 C2 C3 2.7(9) . .
C12 C1 C2 C13 179.5(5) . .
C1 C2 C3 C4 -4.6(9) . .
C13 C2 C3 C4 178.9(6) . .
C2 C3 C4 N5 2.4(11) . .
C3 C4 N5 C12 2.3(10) . .
C3 C4 N5 C6 179.8(6) . .
C12 N5 C6 C7 79.7(7) . .
C4 N5 C6 C7 -97.9(7) . .
N5 C6 C7 C8 -44.3(8) . .
C6 C7 C8 C9 -42.6(9) . .
C7 C8 C9 C11 65.9(10) . .
C7 C8 C9 C10 -111.1(9) . .
C11 C9 C10 C10 4.2(15) . 3_565
C8 C9 C10 C10 -178.7(10) . 3_565
C10 C9 C11 C11 -2.8(12) . 3_565
C8 C9 C11 C11 -179.9(8) . 3_565
C10 C9 C11 C12 -172.6(7) . .
C8 C9 C11 C12 10.3(10) . .
C4 N5 C12 C1 -4.1(9) . .
C6 N5 C12 C1 178.4(5) . .
C4 N5 C12 C11 174.7(5) . .
C6 N5 C12 C11 -2.9(8) . .
C2 C1 C12 N5 1.5(9) . .
C2 C1 C12 C11 -177.2(5) . .
C11 C11 C12 N5 133.8(8) 3_565 .
C9 C11 C12 N5 -56.4(8) . .
C11 C11 C12 C1 -47.5(10) 3_565 .
C9 C11 C12 C1 122.3(7) . .
C3 C2 C13 C14 -4.5(10) . .
C1 C2 C13 C14 179.1(6) . .
C2 C13 C14 C15 177.6(6) . .
C13 C14 C15 C20 -7.4(10) . .
C13 C14 C15 C16 175.4(6) . .
C20 C15 C16 C17 1.4(9) . .
C14 C15 C16 C17 178.7(6) . .
C15 C16 C17 C18 0.0(10) . .
C16 C17 C18 C19 -2.4(10) . .
C16 C17 C18 N1 -178.1(6) . .
C17 C18 C19 C20 3.5(10) . .
N1 C18 C19 C20 179.3(6) . .
C18 C19 C20 C15 -2.2(10) . .
C16 C15 C20 C19 -0.3(9) . .
C14 C15 C20 C19 -177.5(6) . .
C19 C18 N1 C22 10.9(10) . .
C17 C18 N1 C22 -173.5(6) . .
C19 C18 N1 C21 171.0(7) . .
C17 C18 N1 C21 -13.4(10) . .
O31 Cl1 O11 O41 67(2) 3 .
O31 Cl1 O11 O41 -16(3) . .
O11 Cl1 O11 O41 -154(2) 3 .
O41 Cl1 O11 O41 -173.5(9) 3 .
O21 Cl1 O11 O41 -55(2) 3 .
O21 Cl1 O11 O41 100.6(18) . .
O31 Cl1 O21 O31 -5(3) . 3
O11 Cl1 O21 O31 -131(2) . 3
O11 Cl1 O21 O31 123(2) 3 3
O41 Cl1 O21 O31 -98(2) . 3
O41 Cl1 O21 O31 96(2) 3 3
O21 Cl1 O21 O31 -3.2(19) 3 3
O31 Cl1 O31 O21 175(3) 3 3
O11 Cl1 O31 O21 -72(2) . 3
O11 Cl1 O31 O21 59(2) 3 3
O41 Cl1 O31 O21 -81.3(19) . 3
O41 Cl1 O31 O21 90.9(19) 3 3
O21 Cl1 O31 O21 178.3(10) . 3
O11 Cl1 O31 O31 112.9(16) . 3
O11 Cl1 O31 O31 -115.5(16) 3 3
O41 Cl1 O31 O31 104.1(17) . 3
O41 Cl1 O31 O31 -83.7(18) 3 3
O21 Cl1 O31 O31 -175(3) 3 3
O21 Cl1 O31 O31 4(2) . 3
O31 Cl1 O41 O11 -125(2) 3 .
O31 Cl1 O41 O11 166(2) . .
O11 Cl1 O41 O11 36(3) 3 .
O41 Cl1 O41 O11 20.4(17) 3 .
O21 Cl1 O41 O11 126.9(19) 3 .
O21 Cl1 O41 O11 -84.1(18) . .
O62 Cl2 O12 O42 -50(4) . .
O62 Cl2 O12 O42 130(4) 6 .
O42 Cl2 O12 O42 180.0 6 .
O22 Cl2 O12 O42 120(4) 6 .
O22 Cl2 O12 O42 -60(4) . .
O52 Cl2 O12 O42 -172(4) . .
O32 Cl2 O12 O42 -151(4) . .
O32 Cl2 O12 O42 29(4) 6 .
O62 Cl2 O12 O42 130(4) . 6
O62 Cl2 O12 O42 -50(4) 6 6
O42 Cl2 O12 O42 -180.0 . 6
O22 Cl2 O12 O42 -60(4) 6 6
O22 Cl2 O12 O42 120(4) . 6
O52 Cl2 O12 O42 8(4) . 6
O32 Cl2 O12 O42 29(4) . 6
O32 Cl2 O12 O42 -151(4) 6 6
O62 Cl2 O12 O32 100.9(14) . .
O62 Cl2 O12 O32 -79.1(14) 6 .
O42 Cl2 O12 O32 151(4) . .
O42 Cl2 O12 O32 -29(4) 6 .
O22 Cl2 O12 O32 -89.2(9) 6 .
O22 Cl2 O12 O32 90.8(9) . .
O52 Cl2 O12 O32 -21.4(6) . .
O32 Cl2 O12 O32 180.0 6 .
O62 Cl2 O12 O32 -79.1(14) . 6
O62 Cl2 O12 O32 100.9(14) 6 6
O42 Cl2 O12 O32 -29(4) . 6
O42 Cl2 O12 O32 151(4) 6 6
O22 Cl2 O12 O32 90.8(9) 6 6
O22 Cl2 O12 O32 -89.2(9) . 6
O52 Cl2 O12 O32 158.6(6) . 6
O32 Cl2 O12 O32 180.0 . 6
O12 Cl2 O22 O62 170.0(16) . .
O62 Cl2 O22 O62 -17(3) 6 .
O42 Cl2 O22 O62 147(3) . .
O42 Cl2 O22 O62 -165(3) 6 .
O22 Cl2 O22 O62 -10.0(16) 6 .
O52 Cl2 O22 O62 -10.0(16) . .
O32 Cl2 O22 O62 -108.6(17) . .
O32 Cl2 O22 O62 88.8(18) 6 .
O12 Cl2 O32 O42 -15(2) . 6
O62 Cl2 O32 O42 -154(2) . 6
O62 Cl2 O32 O42 126(2) 6 6
O42 Cl2 O32 O42 -28(4) . 6
O22 Cl2 O32 O42 85(2) 6 6
O22 Cl2 O32 O42 -115(2) . 6
O52 Cl2 O32 O42 165(2) . 6
O32 Cl2 O32 O42 -15(2) 6 6
O62 Cl2 O32 O12 -139.3(10) . .
O62 Cl2 O32 O12 140.7(10) 6 .
O42 Cl2 O32 O12 -13.0(17) . .
O42 Cl2 O32 O12 15(2) 6 .
O22 Cl2 O32 O12 100.3(7) 6 .
O22 Cl2 O32 O12 -100.0(8) . .
O52 Cl2 O32 O12 180.0 . .
O32 Cl2 O32 O12 0.013(1) 6 .
O42 O12 O32 O42 172(5) . 6
Cl2 O12 O32 O42 134(5) . 6
O32 O12 O32 O42 134(5) 6 6
O42 O12 O32 Cl2 38(5) . .
O42 O12 O32 Cl2 -134(5) 6 .
O32 O12 O32 Cl2 0.0 6 .
Cl2 O12 O42 O42 -0.028(18) . 6
O32 O12 O42 O42 -29(3) . 6
O32 O12 O42 O42 35(3) 6 6
O42 O12 O42 O32 -35(3) 6 6
Cl2 O12 O42 O32 -35(3) . 6
O32 O12 O42 O32 -64(6) . 6
O42 O12 O42 Cl2 0.03(2) 6 .
O32 O12 O42 Cl2 -29(3) . .
O32 O12 O42 Cl2 35(3) 6 .
O62 Cl2 O42 O12 145(3) . .
O62 Cl2 O42 O12 -87(6) 6 .
O42 Cl2 O42 O12 -0.003(2) 6 .
O22 Cl2 O42 O12 -67(4) 6 .
O22 Cl2 O42 O12 121(3) . .
O52 Cl2 O42 O12 180.0 . .
O32 Cl2 O42 O12 30(3) . .
O32 Cl2 O42 O12 -146(4) 6 .
O12 Cl2 O42 O42 0.003(3) . 6
O62 Cl2 O42 O42 145(3) . 6
O62 Cl2 O42 O42 -87(6) 6 6
O22 Cl2 O42 O42 -67(4) 6 6
O22 Cl2 O42 O42 121(3) . 6
O52 Cl2 O42 O42 180.003(2) . 6
O32 Cl2 O42 O42 30(3) . 6
O32 Cl2 O42 O42 -146(4) 6 6
O12 Cl2 O42 O32 146(4) . 6
O62 Cl2 O42 O32 -69.1(19) . 6
O62 Cl2 O42 O32 59(5) 6 6
O42 Cl2 O42 O32 146(4) 6 6
O22 Cl2 O42 O32 78.5(19) 6 6
O22 Cl2 O42 O32 -93.0(14) . 6
O52 Cl2 O42 O32 -34(4) . 6
O32 Cl2 O42 O32 175.4(7) . 6
O12 Cl2 O52 O62 122.3(13) . .
O62 Cl2 O52 O62 -180.0 6 .
O42 Cl2 O52 O62 -50(4) . .
O42 Cl2 O52 O62 130(4) 6 .
O22 Cl2 O52 O62 -169.9(15) 6 .
O22 Cl2 O52 O62 10.1(15) . .
O32 Cl2 O52 O62 100.9(14) . .
O32 Cl2 O52 O62 -79.1(14) 6 .
O12 Cl2 O52 O62 -57.7(13) . 6
O62 Cl2 O52 O62 180.0 . 6
O42 Cl2 O52 O62 130(4) . 6
O42 Cl2 O52 O62 -50(4) 6 6
O22 Cl2 O52 O62 10.0(15) 6 6
O22 Cl2 O52 O62 -170.0(15) . 6
O32 Cl2 O52 O62 -79.1(14) . 6
O32 Cl2 O52 O62 100.9(14) 6 6
O62 O52 O62 O22 -22(3) 6 .
Cl2 O52 O62 O22 -22(3) . .
O62 O52 O62 Cl2 -0.009(3) 6 .
Cl2 O22 O62 O52 22(3) . .
O12 Cl2 O62 O52 180.000(2) . .
O62 Cl2 O62 O52 0.004(2) 6 .
O42 Cl2 O62 O52 157(2) . .
O42 Cl2 O62 O52 -136(4) 6 .
O22 Cl2 O62 O52 11.4(17) 6 .
O22 Cl2 O62 O52 -165(2) . .
O32 Cl2 O62 O52 -87.4(12) . .
O32 Cl2 O62 O52 104.0(12) 6 .
O12 Cl2 O62 O22 -15(2) . .
O62 Cl2 O62 O22 165(2) 6 .
O42 Cl2 O62 O22 -39(3) . .
O42 Cl2 O62 O22 28(5) 6 .
O22 Cl2 O62 O22 176.0(7) 6 .
O52 Cl2 O62 O22 165(2) . .
O32 Cl2 O62 O22 77.2(17) . .
O32 Cl2 O62 O22 -91.4(17) 6 .
